data_7063843
loop_
_publ_author_name
'Beau, Maxime'
'Jeon, Ie-Rang'
'Jeannin, Olivier'
'Guizouarn, Thierry'
'Fourmigu\'e, Marc'

_publ_section_title
;
 Activation of chalcogen bonding in tetrathiafulvalene derivatives with
 Se/S differentiation
;
_journal_issue 26
_journal_name_full 'New Journal of Chemistry'
_journal_page_first 11501
_journal_page_last 11508
_journal_paper_doi 10.1039/D5NJ01745A
_journal_volume 49
_journal_year 2025
_chemical_formula_moiety '	C10 H12 S6 Se2, Cl O4'
_chemical_formula_sum 'C10 H12 Cl O4 S6 Se2'
_chemical_formula_weight 581.93
_chemical_name_common '[(MeSe)2(MeS)2TTF][ClO4]'
_chemical_name_systematic '4,5-bis(methylseleno)-4',5'-bis(methylthio)-tetrathiafulvalenium, perchlorate'
_space_group_IT_number 2
_space_group_name_Hall '-P 1'
_space_group_name_H-M_alt 'P -1'
_symmetry_cell_setting triclinic
_symmetry_Int_Tables_number 2
_symmetry_space_group_name_Hall '-P 1'
_symmetry_space_group_name_H-M 'P -1'
_atom_sites_solution_hydrogens geom
_atom_sites_solution_primary 'iterative - e.g. charge flipping method'
_atom_sites_solution_secondary 'iterative - e.g. charge flipping method'
_audit_conform_dict_location ftp://ftp.iucr.org/pub/cif_core.dic
_audit_conform_dict_name cif_core.dic
_audit_conform_dict_version 2.4.3
_audit_creation_date 2019-07-08T10:13:09-00:00
_audit_creation_method 'WinGX routine CIF_UPDATE'
_audit_update_record
;
2025-04-22 deposited with the CCDC.	2025-05-30 downloaded from the CCDC.
;
_cell_angle_alpha 110.984(3)
_cell_angle_beta 97.116(4)
_cell_angle_gamma 101.161(3)
_cell_formula_units_Z 2
_cell_length_a 7.6170(8)
_cell_length_b 10.9542(12)
_cell_length_c 12.8890(14)
_cell_measurement_reflns_used 9977
_cell_measurement_temperature 296(2)
_cell_measurement_theta_max 26.99
_cell_measurement_theta_min 3.01
_cell_measurement_wavelength 0.71073
_cell_volume 962.96(18)
_computing_cell_refinement 'Bruker APEX2 (Bruker, 2014)'
_computing_data_collection 'Bruker APEX2 (Bruker, 2014)'
_computing_data_reduction 'Bruker APEX2 (Bruker, 2014)'
_computing_molecular_graphics 'Ortep for Windows (Farrugia, 2012)'
_computing_publication_material 'WinGX publication routines (Farrugia, 2012)'
_computing_structure_refinement 'SHELXL-2014/7 (Sheldrick, 2014)'
_computing_structure_solution 'SUPERFLIP (Palatinus & Chapuis,2007)'
_diffrn_ambient_temperature 296(2)
_diffrn_detector 'CCD plate'
_diffrn_measured_fraction_theta_full 0.999
_diffrn_measured_fraction_theta_max 0.995
_diffrn_measurement_device_type 'APEXII, Bruker-AXS'
_diffrn_measurement_method 'CCD rotation images, thick slices'
_diffrn_orient_matrix_UB_11 -0.071279
_diffrn_orient_matrix_UB_12 0.056489
_diffrn_orient_matrix_UB_13 -0.024091
_diffrn_orient_matrix_UB_21 -0.014955
_diffrn_orient_matrix_UB_22 -0.061098
_diffrn_orient_matrix_UB_23 -0.081418
_diffrn_orient_matrix_UB_31 -0.115915
_diffrn_orient_matrix_UB_32 -0.057537
_diffrn_orient_matrix_UB_33 0.004144
_diffrn_radiation_monochromator graphite
_diffrn_radiation_probe x-ray
_diffrn_radiation_source 'fine-focus sealed tube'
_diffrn_radiation_type MoK\a
_diffrn_radiation_wavelength 0.71073
_diffrn_reflns_av_R_equivalents 0.0404
_diffrn_reflns_av_unetI/netI 0.0313
_diffrn_reflns_Laue_measured_fraction_full 0.999
_diffrn_reflns_Laue_measured_fraction_max 0.995
_diffrn_reflns_limit_h_max 9
_diffrn_reflns_limit_h_min -8
_diffrn_reflns_limit_k_max 14
_diffrn_reflns_limit_k_min -13
_diffrn_reflns_limit_l_max 16
_diffrn_reflns_limit_l_min -16
_diffrn_reflns_number 23609
_diffrn_reflns_point_group_measured_fraction_full 0.999
_diffrn_reflns_point_group_measured_fraction_max 0.995
_diffrn_reflns_theta_full 25.242
_diffrn_reflns_theta_max 27.548
_diffrn_reflns_theta_min 2.108
_diffrn_standards_number 0
_exptl_absorpt_coefficient_mu 4.64
_exptl_absorpt_correction_T_max 0.831
_exptl_absorpt_correction_T_min 0.612
_exptl_absorpt_correction_type multi-scan
_exptl_absorpt_process_details
;
  [Sheldrick, G.M. (2014). SADABS Bruker AXS Inc., Madison, Wisconsin, USA]
;
_exptl_crystal_colour black
_exptl_crystal_density_diffrn 2.007
_exptl_crystal_density_method 'not measured'
_exptl_crystal_description prism
_exptl_crystal_F_000 570
_exptl_crystal_size_max 0.16
_exptl_crystal_size_mid 0.09
_exptl_crystal_size_min 0.04
_refine_diff_density_max 0.866
_refine_diff_density_min -0.641
_refine_diff_density_rms 0.099
_refine_ls_extinction_method none
_refine_ls_goodness_of_fit_ref 1.139
_refine_ls_hydrogen_treatment constr
_refine_ls_matrix_type full
_refine_ls_number_constraints 0
_refine_ls_number_parameters 231
_refine_ls_number_reflns 4423
_refine_ls_number_restraints 0
_refine_ls_restrained_S_all 1.139
_refine_ls_R_factor_all 0.0761
_refine_ls_R_factor_gt 0.0472
_refine_ls_shift/su_max 0
_refine_ls_shift/su_mean 0
_refine_ls_structure_factor_coef Fsqd
_refine_ls_weighting_details 'w=1/[\s^2^(Fo^2^)+(0.0351P)^2^+2.5804P] where P=(Fo^2^+2Fc^2^)/3'
_refine_ls_weighting_scheme calc
_refine_ls_wR_factor_gt 0.0998
_refine_ls_wR_factor_ref 0.1194
_reflns_Friedel_coverage 0
_reflns_number_gt 3356
_reflns_number_total 4423
_reflns_threshold_expression 'I > 2\s(I)'
_cod_data_source_file d5nj01745a2.cif
_cod_data_source_block shelx_CCDC3
_cod_depositor_comments 'Adding full bibliography for 7063840--7063845.cif.'
_cod_database_code 7063843

loop_
_symmetry_equiv_pos_as_xyz
'x, y, z'
'-x, -y, -z'

loop_
_atom_site_label
_atom_site_type_symbol
_atom_site_fract_x
_atom_site_fract_y
_atom_site_fract_z
_atom_site_U_iso_or_equiv
_atom_site_adp_type
_atom_site_occupancy
_atom_site_site_symmetry_order
_atom_site_calc_flag
_atom_site_refinement_flags_posn
_atom_site_refinement_flags_adp
_atom_site_refinement_flags_occupancy
_atom_site_disorder_assembly
_atom_site_disorder_group
C1 C 0.8382(6) 0.0661(4) 0.4034(3) 0.0317(9) Uani 1 1 d . . . . .
C2 C 0.8223(6) 0.0237(5) 0.1931(4) 0.0405(10) Uani 1 1 d . . . . .
C3 C 0.9225(6) 0.1539(5) 0.2525(4) 0.0397(10) Uani 1 1 d . . . . .
C6 C 0.8057(6) 0.0509(4) 0.5019(3) 0.0319(9) Uani 1 1 d . . . . .
C7 C 0.7699(6) 0.0853(4) 0.7047(3) 0.0354(9) Uani 1 1 d . . . . .
C8 C 0.6772(6) -0.0438(4) 0.6397(4) 0.0345(9) Uani 1 1 d . . . . .
O1 O 0.7748(6) 0.5839(5) 0.3699(3) 0.0741(12) Uani 1 1 d . . . . .
O2 O 0.5575(16) 0.6374(12) 0.2649(9) 0.0884(15) Uani 0.548(11) 1 d . . P . .
O3 O 0.777(2) 0.5301(11) 0.1784(12) 0.0884(15) Uani 0.548(11) 1 d . . P . .
O4 O 0.5392(18) 0.4123(11) 0.2331(9) 0.0884(15) Uani 0.548(11) 1 d . . P . .
S1 S 0.75234(16) -0.06666(12) 0.27284(9) 0.0397(3) Uani 1 1 d . . . . .
S2 S 0.96319(16) 0.21219(11) 0.39902(9) 0.0371(3) Uani 1 1 d . . . . .
S5 S 0.88313(16) 0.17802(11) 0.63586(9) 0.0369(3) Uani 1 1 d . . . . .
S6 S 0.67966(15) -0.10134(11) 0.49566(9) 0.0359(2) Uani 1 1 d . . . . .
C4A C 0.663(2) -0.2348(19) 0.0202(15) 0.100(6) Uani 0.709(2) 1 d . . P A 1
H4A1 H 0.6316 -0.2872 -0.0603 0.15 Uiso 0.709(2) 1 calc R U P A 1
H4A2 H 0.7466 -0.2708 0.0557 0.15 Uiso 0.709(2) 1 calc R U P A 1
H4A3 H 0.5547 -0.2387 0.0508 0.15 Uiso 0.709(2) 1 calc R U P A 1
C5A C 1.111(9) 0.418(7) 0.303(7) 0.068(5) Uani 0.709(2) 1 d . . P A 1
H5A1 H 1.1702 0.4822 0.2757 0.103 Uiso 0.709(2) 1 calc R U P A 1
H5A2 H 1.0116 0.4472 0.3353 0.103 Uiso 0.709(2) 1 calc R U P A 1
H5A3 H 1.1973 0.411 0.3604 0.103 Uiso 0.709(2) 1 calc R U P A 1
C9A C 0.814(5) 0.337(3) 0.8852(19) 0.065(3) Uani 0.709(2) 1 d . . P A 1
H9A1 H 0.8321 0.3903 0.9651 0.098 Uiso 0.709(2) 1 calc R U P A 1
H9A2 H 0.9124 0.3723 0.8559 0.098 Uiso 0.709(2) 1 calc R U P A 1
H9A3 H 0.7 0.3411 0.8465 0.098 Uiso 0.709(2) 1 calc R U P A 1
C10A C 0.456(3) -0.3255(8) 0.5528(18) 0.047(2) Uani 0.709(2) 1 d . . P A 1
H10A H 0.3926 -0.3997 0.5682 0.071 Uiso 0.709(2) 1 calc R U P A 1
H10B H 0.3719 -0.3021 0.506 0.071 Uiso 0.709(2) 1 calc R U P A 1
H10C H 0.5512 -0.3514 0.5139 0.071 Uiso 0.709(2) 1 calc R U P A 1
S3 S 0.774(4) -0.056(3) 0.0482(17) 0.068(2) Uani 0.709(2) 1 d . . P A 1
S4 S 1.024(4) 0.257(3) 0.1883(18) 0.0573(19) Uani 0.709(2) 1 d . . P A 1
Se1A Se 0.8059(4) 0.15445(14) 0.8618(2) 0.0514(4) Uani 0.709(2) 1 d . . P A 1
Se2A Se 0.5659(7) -0.1680(5) 0.6974(4) 0.0419(4) Uani 0.709(2) 1 d . . P A 1
C4B C 0.609(7) -0.187(5) 0.010(4) 0.100(6) Uani 0.291(2) 1 d . . P A 2
H4B1 H 0.5642 -0.236 -0.07 0.15 Uiso 0.291(2) 1 calc R U P A 2
H4B2 H 0.6644 -0.2418 0.0413 0.15 Uiso 0.291(2) 1 calc R U P A 2
H4B3 H 0.5096 -0.1654 0.046 0.15 Uiso 0.291(2) 1 calc R U P A 2
C5B C 1.13(2) 0.429(19) 0.298(18) 0.068(5) Uani 0.291(2) 1 d . . P A 2
H5B1 H 1.1775 0.4942 0.2681 0.103 Uiso 0.291(2) 1 calc R U P A 2
H5B2 H 1.0454 0.4623 0.3444 0.103 Uiso 0.291(2) 1 calc R U P A 2
H5B3 H 1.2274 0.4156 0.3433 0.103 Uiso 0.291(2) 1 calc R U P A 2
C9B C 0.790(13) 0.344(9) 0.905(6) 0.065(3) Uani 0.291(2) 1 d . . P A 2
H9B1 H 0.8132 0.3887 0.9862 0.098 Uiso 0.291(2) 1 calc R U P A 2
H9B2 H 0.8752 0.3937 0.876 0.098 Uiso 0.291(2) 1 calc R U P A 2
H9B3 H 0.6673 0.3413 0.8733 0.098 Uiso 0.291(2) 1 calc R U P A 2
C10B C 0.459(9) -0.292(3) 0.568(5) 0.047(2) Uani 0.291(2) 1 d . . P A 2
H10D H 0.3899 -0.3624 0.5853 0.071 Uiso 0.291(2) 1 calc R U P A 2
H10E H 0.3784 -0.2656 0.5213 0.071 Uiso 0.291(2) 1 calc R U P A 2
H10F H 0.5501 -0.3237 0.5281 0.071 Uiso 0.291(2) 1 calc R U P A 2
Se1B Se 0.749(4) -0.059(3) 0.0320(17) 0.068(2) Uani 0.291(2) 1 d . . P A 2
Se2B Se 1.001(4) 0.259(3) 0.1733(18) 0.0573(19) Uani 0.291(2) 1 d . . P A 2
S3B S 0.815(3) 0.1830(14) 0.8679(16) 0.0514(4) Uani 0.291(2) 1 d . . P A 2
S4B S 0.559(5) -0.162(3) 0.686(2) 0.0419(4) Uani 0.291(2) 1 d . . P A 2
Cl1 Cl 0.66474(19) 0.53527(13) 0.25845(11) 0.0549(3) Uani 1 1 d . . . . .
O4A O 0.509(2) 0.5762(15) 0.2606(11) 0.0884(15) Uani 0.452(11) 1 d . . P . .
O3A O 0.626(2) 0.3874(14) 0.2219(11) 0.0884(15) Uani 0.452(11) 1 d . . P . .
O2A O 0.769(3) 0.5766(14) 0.1865(15) 0.0884(15) Uani 0.452(11) 1 d . . P . .

loop_
_atom_site_aniso_label
_atom_site_aniso_U_11
_atom_site_aniso_U_22
_atom_site_aniso_U_33
_atom_site_aniso_U_23
_atom_site_aniso_U_13
_atom_site_aniso_U_12
C1 0.036(2) 0.032(2) 0.028(2) 0.0118(17) 0.0058(17) 0.0092(17)
C2 0.038(2) 0.060(3) 0.026(2) 0.017(2) 0.0107(18) 0.015(2)
C3 0.038(2) 0.058(3) 0.036(2) 0.028(2) 0.0141(19) 0.019(2)
C6 0.035(2) 0.033(2) 0.0239(19) 0.0085(16) 0.0056(16) 0.0056(17)
C7 0.046(2) 0.040(2) 0.024(2) 0.0148(18) 0.0120(18) 0.014(2)
C8 0.038(2) 0.037(2) 0.033(2) 0.0160(19) 0.0117(18) 0.0122(18)
O1 0.072(3) 0.078(3) 0.048(2) 0.011(2) -0.001(2) 0.000(2)
O2 0.100(3) 0.071(4) 0.083(2) 0.029(3) 0.018(2) 0.000(3)
O3 0.100(3) 0.071(4) 0.083(2) 0.029(3) 0.018(2) 0.000(3)
O4 0.100(3) 0.071(4) 0.083(2) 0.029(3) 0.018(2) 0.000(3)
S1 0.0446(6) 0.0405(6) 0.0281(5) 0.0097(5) 0.0073(5) 0.0052(5)
S2 0.0435(6) 0.0373(6) 0.0318(5) 0.0155(5) 0.0107(5) 0.0079(5)
S5 0.0501(6) 0.0314(5) 0.0268(5) 0.0114(4) 0.0078(5) 0.0052(5)
S6 0.0423(6) 0.0321(5) 0.0300(5) 0.0106(4) 0.0091(4) 0.0046(4)
C4A 0.088(13) 0.118(16) 0.041(5) 0.000(7) 0.002(7) -0.027(8)
C5A 0.070(13) 0.059(13) 0.087(8) 0.046(7) 0.021(9) 0.005(10)
C9A 0.097(10) 0.056(5) 0.034(9) 0.003(7) 0.031(6) 0.016(6)
C10A 0.062(3) 0.015(6) 0.061(7) 0.012(7) 0.020(4) 0.004(7)
S3 0.081(6) 0.1013(16) 0.022(4) 0.027(4) 0.004(3) 0.020(4)
S4 0.070(5) 0.0709(9) 0.048(4) 0.044(2) 0.014(3) 0.015(2)
Se1A 0.0813(6) 0.0451(9) 0.0291(5) 0.0164(8) 0.0122(4) 0.0151(9)
Se2A 0.0468(6) 0.0448(7) 0.0429(11) 0.0272(5) 0.0134(8) 0.0090(4)
C4B 0.088(13) 0.118(16) 0.041(5) 0.000(7) 0.002(7) -0.027(8)
C5B 0.070(13) 0.059(13) 0.087(8) 0.046(7) 0.021(9) 0.005(10)
C9B 0.097(10) 0.056(5) 0.034(9) 0.003(7) 0.031(6) 0.016(6)
C10B 0.062(3) 0.015(6) 0.061(7) 0.012(7) 0.020(4) 0.004(7)
Se1B 0.081(6) 0.1013(16) 0.022(4) 0.027(4) 0.004(3) 0.020(4)
Se2B 0.070(5) 0.0709(9) 0.048(4) 0.044(2) 0.014(3) 0.015(2)
S3B 0.0813(6) 0.0451(9) 0.0291(5) 0.0164(8) 0.0122(4) 0.0151(9)
S4B 0.0468(6) 0.0448(7) 0.0429(11) 0.0272(5) 0.0134(8) 0.0090(4)
Cl1 0.0557(8) 0.0481(7) 0.0495(7) 0.0147(6) 0.0094(6) -0.0026(6)
O4A 0.100(3) 0.071(4) 0.083(2) 0.029(3) 0.018(2) 0.000(3)
O3A 0.100(3) 0.071(4) 0.083(2) 0.029(3) 0.018(2) 0.000(3)
O2A 0.100(3) 0.071(4) 0.083(2) 0.029(3) 0.018(2) 0.000(3)

loop_
_atom_type_symbol
_atom_type_description
_atom_type_scat_dispersion_real
_atom_type_scat_dispersion_imag
_atom_type_scat_source
C C 0.0033 0.0016 'International Tables Vol C Tables 4.2.6.8 and 6.1.1.4'
H H 0 0 'International Tables Vol C Tables 4.2.6.8 and 6.1.1.4'
O O 0.0106 0.006 'International Tables Vol C Tables 4.2.6.8 and 6.1.1.4'
S S 0.1246 0.1234 'International Tables Vol C Tables 4.2.6.8 and 6.1.1.4'
Cl Cl 0.1484 0.1585 'International Tables Vol C Tables 4.2.6.8 and 6.1.1.4'
Se Se -0.0929 2.2259 'International Tables Vol C Tables 4.2.6.8 and 6.1.1.4'

loop_
_geom_angle_atom_site_label_1
_geom_angle_atom_site_label_2
_geom_angle_atom_site_label_3
_geom_angle
_geom_angle_site_symmetry_1
_geom_angle_site_symmetry_3
_geom_angle_publ_flag
C6 C1 S2 124.5(3) . . ?
C6 C1 S1 120.4(3) . . ?
S2 C1 S1 115.0(2) . . ?
C3 C2 S3 124.4(12) . . ?
C3 C2 S1 116.2(3) . . ?
S3 C2 S1 119.3(12) . . ?
C3 C2 Se1B 124.4(11) . . ?
S1 C2 Se1B 119.3(11) . . ?
C2 C3 S2 116.9(3) . . ?
C2 C3 S4 123.3(9) . . ?
S2 C3 S4 119.6(8) . . ?
C2 C3 Se2B 119.0(8) . . ?
S2 C3 Se2B 124.1(8) . . ?
C1 C6 S6 120.3(3) . . ?
C1 C6 S5 123.9(3) . . ?
S6 C6 S5 115.8(2) . . ?
C8 C7 S5 116.7(3) . . ?
C8 C7 Se1A 122.0(3) . . ?
S5 C7 Se1A 120.7(3) . . ?
C8 C7 S3B 129.8(6) . . ?
S5 C7 S3B 113.4(5) . . ?
C7 C8 S6 117.0(3) . . ?
C7 C8 S4B 126.8(11) . . ?
S6 C8 S4B 116.3(11) . . ?
C7 C8 Se2A 124.1(3) . . ?
S6 C8 Se2A 118.7(3) . . ?
O4A O2 Cl1 64.3(19) . . ?
O3A O4 Cl1 80.0(15) . . ?
O3A O4 O4A 128.0(17) . . ?
Cl1 O4 O4A 48.6(5) . . ?
C2 S1 C1 95.9(2) . . ?
C1 S2 C3 95.7(2) . . ?
C6 S5 C7 95.0(2) . . ?
C6 S6 C8 95.3(2) . . ?
S3 C4A H4A1 109.5 . . ?
S3 C4A H4A2 109.5 . . ?
H4A1 C4A H4A2 109.5 . . ?
S3 C4A H4A3 109.5 . . ?
H4A1 C4A H4A3 109.5 . . ?
H4A2 C4A H4A3 109.5 . . ?
S4 C5A H5A1 109.5 . . ?
S4 C5A H5A2 109.5 . . ?
H5A1 C5A H5A2 109.5 . . ?
S4 C5A H5A3 109.5 . . ?
H5A1 C5A H5A3 109.5 . . ?
H5A2 C5A H5A3 109.5 . . ?
Se1A C9A H9A1 109.5 . . ?
Se1A C9A H9A2 109.5 . . ?
H9A1 C9A H9A2 109.5 . . ?
Se1A C9A H9A3 109.5 . . ?
H9A1 C9A H9A3 109.5 . . ?
H9A2 C9A H9A3 109.5 . . ?
Se2A C10A H10A 109.5 . . ?
Se2A C10A H10B 109.5 . . ?
H10A C10A H10B 109.5 . . ?
Se2A C10A H10C 109.5 . . ?
H10A C10A H10C 109.5 . . ?
H10B C10A H10C 109.5 . . ?
C2 S3 C4A 104.0(16) . . ?
C3 S4 C5A 103(2) . . ?
C7 Se1A C9A 97.7(7) . . ?
C8 Se2A C10A 99.3(6) . . ?
Se1B C4B H4B1 109.5 . . ?
Se1B C4B H4B2 109.5 . . ?
H4B1 C4B H4B2 109.5 . . ?
Se1B C4B H4B3 109.5 . . ?
H4B1 C4B H4B3 109.5 . . ?
H4B2 C4B H4B3 109.5 . . ?
Se2B C5B H5B1 109.5 . . ?
Se2B C5B H5B2 109.5 . . ?
H5B1 C5B H5B2 109.5 . . ?
Se2B C5B H5B3 109.5 . . ?
H5B1 C5B H5B3 109.5 . . ?
H5B2 C5B H5B3 109.5 . . ?
S3B C9B H9B1 109.5 . . ?
S3B C9B H9B2 109.5 . . ?
H9B1 C9B H9B2 109.5 . . ?
S3B C9B H9B3 109.5 . . ?
H9B1 C9B H9B3 109.5 . . ?
H9B2 C9B H9B3 109.5 . . ?
S4B C10B H10D 109.5 . . ?
S4B C10B H10E 109.5 . . ?
H10D C10B H10E 109.5 . . ?
S4B C10B H10F 109.5 . . ?
H10D C10B H10F 109.5 . . ?
H10E C10B H10F 109.5 . . ?
C4B Se1B C2 104(2) . . ?
C3 Se2B C5B 101(5) . . ?
C9B S3B C7 112(3) . . ?
C10B S4B C8 104(2) . . ?
O4A Cl1 O4 80.3(7) . . ?
O4A Cl1 O3 126.9(8) . . ?
O4 Cl1 O3 113.4(6) . . ?
O4A Cl1 O1 111.2(6) . . ?
O4 Cl1 O1 111.0(5) . . ?
O3 Cl1 O1 110.2(6) . . ?
O4A Cl1 O2A 112.0(8) . . ?
O4 Cl1 O2A 128.8(8) . . ?
O3 Cl1 O2A 20.3(8) . . ?
O1 Cl1 O2A 109.6(7) . . ?
O4A Cl1 O3A 111.0(7) . . ?
O4 Cl1 O3A 31.2(6) . . ?
O3 Cl1 O3A 90.1(6) . . ?
O1 Cl1 O3A 102.9(6) . . ?
O2A Cl1 O3A 109.6(7) . . ?
O4A Cl1 O2 27.1(5) . . ?
O4 Cl1 O2 107.1(6) . . ?
O3 Cl1 O2 110.5(6) . . ?
O1 Cl1 O2 104.2(5) . . ?
O2A Cl1 O2 91.6(7) . . ?
O3A Cl1 O2 137.1(7) . . ?
O2 O4A Cl1 89(2) . . ?
O2 O4A O4 139(2) . . ?
Cl1 O4A O4 51.1(6) . . ?
O4 O3A Cl1 68.8(15) . . ?

loop_
_geom_bond_atom_site_label_1
_geom_bond_atom_site_label_2
_geom_bond_distance
_geom_bond_site_symmetry_2
_geom_bond_publ_flag
C1 C6 1.384(6) . ?
C1 S2 1.720(4) . ?
C1 S1 1.726(4) . ?
C2 C3 1.362(7) . ?
C2 S3 1.71(2) . ?
C2 S1 1.726(5) . ?
C2 Se1B 1.90(2) . ?
C3 S2 1.728(5) . ?
C3 S4 1.74(3) . ?
C3 Se2B 1.85(2) . ?
C6 S6 1.724(4) . ?
C6 S5 1.725(4) . ?
C7 C8 1.349(6) . ?
C7 S5 1.749(4) . ?
C7 Se1A 1.852(5) . ?
C7 S3B 1.937(19) . ?
C8 S6 1.738(4) . ?
C8 S4B 1.75(3) . ?
C8 Se2A 1.885(6) . ?
O1 Cl1 1.425(4) . ?
O2 O4A 0.679(12) . ?
O2 Cl1 1.493(12) . ?
O3 Cl1 1.411(14) . ?
O4 O3A 0.774(15) . ?
O4 Cl1 1.394(10) . ?
O4 O4A 1.767(19) . ?
C4A S3 1.86(4) . ?
C4A H4A1 0.96 . ?
C4A H4A2 0.96 . ?
C4A H4A3 0.96 . ?
C5A S4 1.78(8) . ?
C5A H5A1 0.96 . ?
C5A H5A2 0.96 . ?
C5A H5A3 0.96 . ?
C9A Se1A 1.90(3) . ?
C9A H9A1 0.96 . ?
C9A H9A2 0.96 . ?
C9A H9A3 0.96 . ?
C10A Se2A 1.975(17) . ?
C10A H10A 0.96 . ?
C10A H10B 0.96 . ?
C10A H10C 0.96 . ?
C4B Se1B 1.50(7) . ?
C4B H4B1 0.96 . ?
C4B H4B2 0.96 . ?
C4B H4B3 0.96 . ?
C5B Se2B 1.9(2) . ?
C5B H5B1 0.96 . ?
C5B H5B2 0.96 . ?
C5B H5B3 0.96 . ?
C9B S3B 1.71(9) . ?
C9B H9B1 0.96 . ?
C9B H9B2 0.96 . ?
C9B H9B3 0.96 . ?
C10B S4B 1.63(6) . ?
C10B H10D 0.96 . ?
C10B H10E 0.96 . ?
C10B H10F 0.96 . ?
Cl1 O4A 1.346(15) . ?
Cl1 O2A 1.426(17) . ?
Cl1 O3A 1.472(14) . ?

loop_
_geom_torsion_atom_site_label_1
_geom_torsion_atom_site_label_2
_geom_torsion_atom_site_label_3
_geom_torsion_atom_site_label_4
_geom_torsion
_geom_torsion_site_symmetry_1
_geom_torsion_site_symmetry_2
_geom_torsion_site_symmetry_3
_geom_torsion_site_symmetry_4
_geom_torsion_publ_flag
S3 C2 C3 S2 -177.3(13) . . . . ?
S1 C2 C3 S2 -1.0(5) . . . . ?
Se1B C2 C3 S2 176.4(12) . . . . ?
S3 C2 C3 S4 -2.6(18) . . . . ?
S1 C2 C3 S4 173.7(11) . . . . ?
S1 C2 C3 Se2B -179.3(10) . . . . ?
Se1B C2 C3 Se2B -1.9(16) . . . . ?
S2 C1 C6 S6 -179.5(2) . . . . ?
S1 C1 C6 S6 0.3(5) . . . . ?
S2 C1 C6 S5 1.1(6) . . . . ?
S1 C1 C6 S5 -179.1(2) . . . . ?
S5 C7 C8 S6 -0.7(5) . . . . ?
Se1A C7 C8 S6 -171.8(3) . . . . ?
S3B C7 C8 S6 -175.3(9) . . . . ?
S5 C7 C8 S4B 177.5(14) . . . . ?
S3B C7 C8 S4B 2.9(18) . . . . ?
S5 C7 C8 Se2A 173.4(3) . . . . ?
Se1A C7 C8 Se2A 2.3(6) . . . . ?
C3 C2 S1 C1 3.8(4) . . . . ?
S3 C2 S1 C1 -179.7(13) . . . . ?
Se1B C2 S1 C1 -173.7(11) . . . . ?
C6 C1 S1 C2 174.8(4) . . . . ?
S2 C1 S1 C2 -5.4(3) . . . . ?
C6 C1 S2 C3 -175.2(4) . . . . ?
S1 C1 S2 C3 5.0(3) . . . . ?
C2 C3 S2 C1 -2.4(4) . . . . ?
S4 C3 S2 C1 -177.3(11) . . . . ?
Se2B C3 S2 C1 175.8(11) . . . . ?
C1 C6 S5 C7 174.6(4) . . . . ?
S6 C6 S5 C7 -4.8(3) . . . . ?
C8 C7 S5 C6 3.3(4) . . . . ?
Se1A C7 S5 C6 174.5(3) . . . . ?
S3B C7 S5 C6 178.8(8) . . . . ?
C1 C6 S6 C8 -174.9(4) . . . . ?
S5 C6 S6 C8 4.5(3) . . . . ?
C7 C8 S6 C6 -2.3(4) . . . . ?
S4B C8 S6 C6 179.3(13) . . . . ?
Se2A C8 S6 C6 -176.7(3) . . . . ?
C3 C2 S3 C4A 172.5(9) . . . . ?
S1 C2 S3 C4A -4(2) . . . . ?
C2 C3 S4 C5A 173(3) . . . . ?
S2 C3 S4 C5A -12(3) . . . . ?
C8 C7 Se1A C9A -150.1(10) . . . . ?
S5 C7 Se1A C9A 39.2(10) . . . . ?
C7 C8 Se2A C10A 178.2(7) . . . . ?
S6 C8 Se2A C10A -7.8(7) . . . . ?
C2 C3 Se2B C5B 179(6) . . . . ?
S2 C3 Se2B C5B 1(6) . . . . ?
C7 C8 S4B C10B 174(2) . . . . ?
S6 C8 S4B C10B -8(3) . . . . ?
O3A O4 Cl1 O4A 170.8(16) . . . . ?
O3A O4 Cl1 O3 44.6(16) . . . . ?
O4A O4 Cl1 O3 -126.2(9) . . . . ?
O3A O4 Cl1 O1 -80.1(15) . . . . ?
O4A O4 Cl1 O1 109.1(6) . . . . ?
O3A O4 Cl1 O2A 60(2) . . . . ?
O4A O4 Cl1 O2A -110.6(11) . . . . ?
O4A O4 Cl1 O3A -170.8(16) . . . . ?
O3A O4 Cl1 O2 166.8(14) . . . . ?
O4A O4 Cl1 O2 -4.0(8) . . . . ?
O4A O2 Cl1 O4 8.7(18) . . . . ?
O4A O2 Cl1 O3 132.7(18) . . . . ?
O4A O2 Cl1 O1 -108.9(17) . . . . ?
O4A O2 Cl1 O2A 140.3(17) . . . . ?
O4A O2 Cl1 O3A 19(2) . . . . ?
Cl1 O2 O4A O4 -10(2) . . . . ?
O4 Cl1 O4A O2 -171.6(18) . . . . ?
O3 Cl1 O4A O2 -59(2) . . . . ?
O1 Cl1 O4A O2 79.6(17) . . . . ?
O2A Cl1 O4A O2 -43.5(18) . . . . ?
O3A Cl1 O4A O2 -166.5(16) . . . . ?
O3 Cl1 O4A O4 112.1(8) . . . . ?
O1 Cl1 O4A O4 -108.9(5) . . . . ?
O2A Cl1 O4A O4 128.1(8) . . . . ?
O3A Cl1 O4A O4 5.1(9) . . . . ?
O2 Cl1 O4A O4 171.6(18) . . . . ?
O3A O4 O4A O2 1(4) . . . . ?
Cl1 O4 O4A O2 13(3) . . . . ?
O3A O4 O4A Cl1 -12(2) . . . . ?
O4A O4 O3A Cl1 8.8(15) . . . . ?
O4A Cl1 O3A O4 -9.7(17) . . . . ?
O3 Cl1 O3A O4 -139.9(15) . . . . ?
O1 Cl1 O3A O4 109.3(15) . . . . ?
O2A Cl1 O3A O4 -134.1(17) . . . . ?
O2 Cl1 O3A O4 -19(2) . . . . ?
